data_2238283
loop_
_publ_author_name
'Diop, Tidiane'
'van der Lee, Arie'
'Sidib\'e, Mamadou'

_publ_section_title
;
 Poly[tetrabutylammonium
 [chloridohexamethyl-\m~3~-sulfato-distannate(IV)]]
;
_journal_coeditor_code WM2750
_journal_issue 7
_journal_name_full 'Acta Crystallographica Section E'
_journal_page_first m406
_journal_page_last m407
_journal_paper_doi 10.1107/S1600536813016723
_journal_volume 69
_journal_year 2013
_chemical_formula_iupac '(C16 H36 N) [Sn2 (C H3)6 Cl (S O4)]'
_chemical_formula_moiety 'C16 H36 N +, C6 H18 Cl O4 S Sn2 -'
_chemical_formula_sum 'C22 H54 Cl N O4 S Sn2'
_chemical_formula_weight 701.60
_chemical_name_systematic
;
Poly[tetrabutylammonium [chloridohexamethyl-\m~3~-sulfato-distannate(IV)]]
;
_space_group_IT_number 41
_symmetry_cell_setting orthorhombic
_symmetry_space_group_name_Hall 'A 2 -2ab'
_symmetry_space_group_name_H-M 'A b a 2'
_atom_sites_solution_hydrogens difmap
_atom_sites_solution_primary iterative
_cell_angle_alpha 90
_cell_angle_beta 90
_cell_angle_gamma 90
_cell_formula_units_Z 8
_cell_length_a 27.2051(6)
_cell_length_b 20.4336(5)
_cell_length_c 11.4370(2)
_cell_measurement_reflns_used 17152
_cell_measurement_temperature 175
_cell_measurement_theta_max 27.728
_cell_measurement_theta_min 2.032
_cell_volume 6357.8(2)
_computing_cell_refinement
;
<i>CrysAlis PRO</i> (Agilent, 2010)
;
_computing_data_collection
;
<i>CrysAlis PRO</i> (Agilent, 2010)
;
_computing_data_reduction
;
<i>CrysAlis PRO</i> (Agilent, 2010)
;
_computing_molecular_graphics 'OLEX2 (Dolomanov <i>et al.</i>, 2009)'
_computing_publication_material 'CRYSTALS (Betteridge <i>et al.</i>, 2003)'
_computing_structure_refinement 'CRYSTALS (Betteridge <i>et al.</i>, 2003)'
_computing_structure_solution 'SUPERFLIP (Palatinus & Chapuis, 2007)'
_diffrn_ambient_temperature 175
_diffrn_detector_area_resol_mean 16.0143
_diffrn_measured_fraction_theta_full 0.996
_diffrn_measured_fraction_theta_max 0.945
_diffrn_measurement_device Area
_diffrn_measurement_device_type 'Agilent Xcalibur (Sapphire3, Gemini)'
_diffrn_measurement_method '\w scans'
_diffrn_radiation_monochromator graphite
_diffrn_radiation_source 'Enhance (Mo) X-ray Source'
_diffrn_radiation_type 'Mo K\a'
_diffrn_radiation_wavelength 0.71073
_diffrn_reflns_av_R_equivalents 0.049
_diffrn_reflns_av_sigmaI/netI 0.0598
_diffrn_reflns_limit_h_max 34
_diffrn_reflns_limit_h_min -37
_diffrn_reflns_limit_k_max 26
_diffrn_reflns_limit_k_min -27
_diffrn_reflns_limit_l_max 15
_diffrn_reflns_limit_l_min -15
_diffrn_reflns_number 59083
_diffrn_reflns_theta_full 25.602
_diffrn_reflns_theta_max 29.428
_diffrn_reflns_theta_min 1.497
_exptl_absorpt_coefficient_mu 1.745
_exptl_absorpt_correction_T_max 1.00000
_exptl_absorpt_correction_T_min 0.65131
_exptl_absorpt_correction_type multi-scan
_exptl_absorpt_process_details
;
(<i>CrysAlis PRO</i>; Agilent, 2010)
;
_exptl_crystal_colour colourless
_exptl_crystal_density_diffrn 1.466
_exptl_crystal_density_method 'not measured'
_exptl_crystal_description prism
_exptl_crystal_F_000 2864
_exptl_crystal_size_max 0.250
_exptl_crystal_size_mid 0.200
_exptl_crystal_size_min 0.150
_refine_diff_density_max 1.44
_refine_diff_density_min -2.06
_refine_ls_abs_structure_details 'Flack (1983), 3709 Friedel pairs'
_refine_ls_abs_structure_Flack 0.05(4)
_refine_ls_extinction_method None
_refine_ls_goodness_of_fit_ref 1.0688
_refine_ls_hydrogen_treatment constr
_refine_ls_matrix_type full
_refine_ls_number_parameters 301
_refine_ls_number_reflns 7179
_refine_ls_number_restraints 33
_refine_ls_R_factor_all 0.0612
_refine_ls_R_factor_gt 0.0528
_refine_ls_shift/su_max 0.0012200
_refine_ls_shift/su_mean 0.0000427
_refine_ls_structure_factor_coef F
_refine_ls_weighting_details
;
 Method, part 1, Chebychev polynomial, (Watkin, 1994, Prince, 1982)
 [weight] = 1.0/[A~0~*T~0~(x)+A~1~*T~1~(x) ... +A~n-1~]*T~n-1~(x)]
 where A~i~ are the Chebychev coefficients listed below and x= Fcalc/Fmax
 Method = Robust Weighting (Prince, 1982)
 W = [weight] * [1-(deltaF/6*sigmaF)^2^]^2^
 A~i~ are:
 13.1 -3.14 6.69 3.90 -2.02
;
_refine_ls_weighting_scheme calc
_refine_ls_wR_factor_all 0.0586
_refine_ls_wR_factor_gt 0.0530
_refine_ls_wR_factor_ref 0.0529
_reflns_number_gt 7179
_reflns_number_total 8068
_reflns_threshold_expression I>2.0\s(I)
_cod_data_source_file wm2750.cif
_cod_data_source_block I
_cod_original_cell_volume 6357.8(3)
_cod_original_sg_symbol_Hall 'A 2 -2ac'
_cod_original_sg_symbol_H-M 'A b a 2 '
_cod_database_code 2238283
_cod_database_fobs_code 2238283

loop_
_symmetry_equiv_pos_as_xyz
x,y,z
x,y+1/2,z+1/2
-x,-y,z
-x,-y+1/2,z+1/2
-x+1/2,y,z+1/2
-x+1/2,y+1/2,z+1
x+1/2,-y,z+1/2
x+1/2,-y+1/2,z+1

loop_
_atom_site_type_symbol
_atom_site_label
_atom_site_fract_x
_atom_site_fract_y
_atom_site_fract_z
_atom_site_U_iso_or_equiv
_atom_site_adp_type
_atom_site_occupancy
Sn Sn1 0.095395(14) 0.642868(19) 0.30555(17) 0.0371 Uani 1.0000
Cl Cl2 0.03842(7) 0.72492(9) 0.2051(2) 0.0553 Uani 1.0000
C C3 0.0556(3) 0.5604(4) 0.2468(8) 0.0574 Uani 1.0000
C C4 0.0795(3) 0.6783(4) 0.4760(6) 0.0567 Uani 1.0000
C C5 0.1567(3) 0.6826(4) 0.2163(8) 0.0594 Uani 1.0000
O O6 0.14856(17) 0.5707(2) 0.4025(4) 0.0407 Uani 1.0000
S S7 0.18192(5) 0.51883(7) 0.3647(2) 0.0326 Uani 1.0000
O O8 0.15838(16) 0.4724(2) 0.2867(4) 0.0428 Uani 1.0000
O O9 0.22483(15) 0.5494(2) 0.3060(4) 0.0395 Uani 1.0000
O O10 0.19910(16) 0.4841(2) 0.4713(4) 0.0398 Uani 1.0000
Sn Sn11 0.239704(13) 0.516838(18) 0.63624(17) 0.0326 Uani 1.0000
C C12 0.1884(3) 0.5899(4) 0.6739(6) 0.0512 Uani 1.0000
C C13 0.3026(2) 0.5367(5) 0.5346(6) 0.0503 Uani 1.0000
C C14 0.2271(3) 0.4218(3) 0.6961(7) 0.0549 Uani 1.0000
N N15 0.1078(2) 0.8008(4) -0.1571(6) 0.0660 Uani 1.0000
C C16 0.1614(3) 0.8095(5) -0.1593(8) 0.0694 Uani 1.0000
C C17 0.1865(4) 0.7718(5) -0.0667(8) 0.0909 Uani 1.0000
C C18 0.2411(4) 0.7755(8) -0.0881(16) 0.1209 Uani 1.0000
C C19 0.2674(8) 0.7363(10) 0.0005(16) 0.1779 Uani 1.0000
C C20 0.0925(5) 0.7338(4) -0.1953(10) 0.0847 Uani 0.75(2)
C C21 0.0846(4) 0.6772(5) -0.1147(8) 0.0905 Uani 1.0000
C C22 0.0556(4) 0.6258(4) -0.1772(8) 0.0845 Uani 1.0000
C C23 0.0525(8) 0.5731(10) -0.0870(15) 0.2003 Uani 1.0000
C C24 0.0770(4) 0.8207(5) -0.0658(9) 0.0760 Uani 1.0000
C C25 0.0910(4) 0.8850(5) -0.0131(9) 0.0844 Uani 0.79(2)
C C26 0.0555(5) 0.9121(6) 0.0743(15) 0.1389 Uani 1.0000
C C27 0.0722(5) 0.9755(5) 0.1224(15) 0.1060 Uani 1.0000
C C28 0.0855(4) 0.8509(6) -0.2424(8) 0.0762 Uani 1.0000
C C29 0.1037(4) 0.8465(5) -0.3628(8) 0.0891 Uani 1.0000
C C30 0.0773(7) 0.8833(9) -0.4543(9) 0.1188 Uani 1.0000
C C31 0.0985(6) 0.8812(9) -0.5722(12) 0.1342 Uani 1.0000
C C251 0.0409(7) 0.8720(12) -0.029(2) 0.0842 Uani 0.21(2)
C C201 0.0734(7) 0.7488(5) -0.115(3) 0.0825 Uani 0.25(2)
H H161 0.1685 0.8563 -0.1489 0.0840 Uiso 1.0000
H H162 0.1733 0.7947 -0.2355 0.0843 Uiso 1.0000
H H171 0.1783 0.7893 0.0092 0.1081 Uiso 1.0000
H H172 0.1768 0.7268 -0.0721 0.1082 Uiso 1.0000
H H231 0.0361 0.5360 -0.1206 0.2980 Uiso 1.0000
H H232 0.0343 0.5883 -0.0207 0.2980 Uiso 1.0000
H H233 0.0851 0.5606 -0.0634 0.2980 Uiso 1.0000
H H271 0.0515 1.0102 0.0937 0.1599 Uiso 1.0000
H H272 0.1053 0.9833 0.0977 0.1599 Uiso 1.0000
H H273 0.0712 0.9748 0.2063 0.1600 Uiso 1.0000
H H41 0.1065 0.6699 0.5270 0.0864 Uiso 1.0000
H H42 0.0731 0.7248 0.4738 0.0860 Uiso 1.0000
H H43 0.0511 0.6560 0.5060 0.0862 Uiso 1.0000
H H31 0.0631 0.5239 0.2949 0.0852 Uiso 1.0000
H H32 0.0211 0.5696 0.2514 0.0851 Uiso 1.0000
H H33 0.0645 0.5508 0.1666 0.0850 Uiso 1.0000
H H51 0.1509 0.7279 0.2013 0.0890 Uiso 1.0000
H H52 0.1607 0.6600 0.1437 0.0891 Uiso 1.0000
H H53 0.1855 0.6773 0.2625 0.0892 Uiso 1.0000
H H121 0.2056 0.6301 0.6864 0.0762 Uiso 1.0000
H H122 0.1705 0.5780 0.7432 0.0765 Uiso 1.0000
H H123 0.1664 0.5950 0.6084 0.0760 Uiso 1.0000
H H141 0.2542 0.4064 0.7409 0.0820 Uiso 1.0000
H H142 0.1979 0.4221 0.7426 0.0822 Uiso 1.0000
H H143 0.2219 0.3935 0.6305 0.0822 Uiso 1.0000
H H131 0.3044 0.5074 0.4683 0.0762 Uiso 1.0000
H H132 0.3316 0.5311 0.5806 0.0760 Uiso 1.0000
H H133 0.3011 0.5809 0.5077 0.0760 Uiso 1.0000
H H221 0.0235 0.6429 -0.1972 0.1000 Uiso 1.0000
H H222 0.0715 0.6107 -0.2481 0.0999 Uiso 1.0000
H H301 0.0769 0.9290 -0.4317 0.1441 Uiso 1.0000
H H302 0.0438 0.8664 -0.4578 0.1442 Uiso 1.0000
H H291 0.1371 0.8637 -0.3623 0.1052 Uiso 1.0000
H H292 0.1037 0.8006 -0.3855 0.1051 Uiso 1.0000
H H281 0.0908 0.8950 -0.2139 0.0911 Uiso 1.0000
H H282 0.0503 0.8419 -0.2460 0.0910 Uiso 1.0000
H H181 0.2519 0.8205 -0.0842 0.1501 Uiso 1.0000
H H182 0.2482 0.7580 -0.1652 0.1502 Uiso 1.0000
H H251 0.1081 0.9092 -0.0717 0.1240 Uiso 0.79(2)
H H252 0.1136 0.8866 0.0508 0.1240 Uiso 0.79(2)
H H2511 0.0149 0.8854 -0.0808 0.1240 Uiso 0.21(2)
H H2512 0.0143 0.8465 0.0015 0.1240 Uiso 0.21(2)
H H201 0.0696 0.7337 -0.2582 0.1321 Uiso 0.75(2)
H H202 0.1261 0.7214 -0.2043 0.1319 Uiso 0.75(2)
H H2011 0.0744 0.7279 -0.0401 0.1290 Uiso 0.25(2)
H H2012 0.0381 0.7501 -0.1125 0.1290 Uiso 0.25(2)
H H241 0.0414 0.8104 -0.0162 0.1181 Uiso 0.79(2)
H H242 0.0819 0.8014 0.0099 0.1122 Uiso 0.79(2)
H H243 0.1035 0.8274 0.0073 0.1180 Uiso 0.21(2)
H H244 0.0764 0.7722 -0.0157 0.1205 Uiso 0.21(2)
H H211 0.1157 0.6638 -0.0821 0.1384 Uiso 0.75(2)
H H212 0.1170 0.6617 -0.0949 0.1383 Uiso 0.75(2)
H H213 0.1181 0.6647 -0.0991 0.1381 Uiso 0.25(2)
H H214 0.1169 0.6649 -0.0885 0.1381 Uiso 0.25(2)
H H311 0.0927 0.9220 -0.6108 0.2010 Uiso 1.0000
H H312 0.1332 0.8731 -0.5670 0.2010 Uiso 1.0000
H H313 0.0831 0.8467 -0.6159 0.2011 Uiso 1.0000
H H191 0.2959 0.7172 -0.0350 0.2810 Uiso 1.0000
H H192 0.2772 0.7643 0.0636 0.2810 Uiso 1.0000
H H193 0.2461 0.7024 0.0289 0.2809 Uiso 1.0000
H H261 0.0247 0.9184 0.0368 0.1704 Uiso 0.79(2)
H H262 0.0518 0.8817 0.1366 0.1704 Uiso 0.79(2)
H H263 0.0269 0.9062 0.1207 0.1704 Uiso 0.21(2)
H H264 0.0812 0.8851 0.1033 0.1704 Uiso 0.21(2)

loop_
_atom_site_aniso_label
_atom_site_aniso_U_11
_atom_site_aniso_U_22
_atom_site_aniso_U_33
_atom_site_aniso_U_12
_atom_site_aniso_U_13
_atom_site_aniso_U_23
Sn1 0.04077(18) 0.03904(18) 0.03139(16) -0.00380(16) -0.00108(18) 0.00268(18)
Cl2 0.0568(10) 0.0501(9) 0.0589(10) 0.0069(8) -0.0059(8) 0.0132(8)
C3 0.055(4) 0.051(4) 0.066(5) -0.010(3) -0.023(4) 0.000(3)
C4 0.077(5) 0.065(5) 0.028(3) 0.001(4) 0.000(3) -0.008(3)
C5 0.056(4) 0.062(5) 0.060(4) -0.008(4) 0.008(4) 0.026(4)
O6 0.046(2) 0.051(2) 0.0252(19) 0.005(2) -0.0002(17) 0.0042(17)
S7 0.0359(7) 0.0386(7) 0.0232(6) -0.0024(6) -0.0004(5) 0.0037(5)
O8 0.046(2) 0.050(2) 0.032(2) -0.0083(18) -0.0009(17) -0.0023(18)
O9 0.0439(19) 0.047(2) 0.0278(17) -0.0062(17) -0.0002(19) -0.002(2)
O10 0.042(2) 0.044(2) 0.0330(19) 0.0026(18) 0.0010(17) 0.0058(19)
Sn11 0.03353(15) 0.03812(17) 0.02608(14) 0.00369(15) 0.00169(16) 0.00763(18)
C12 0.047(4) 0.073(5) 0.034(3) 0.024(3) -0.006(2) -0.010(3)
C13 0.038(3) 0.087(6) 0.026(3) -0.018(3) 0.007(2) 0.004(3)
C14 0.075(5) 0.036(3) 0.053(4) -0.004(3) -0.023(4) 0.007(3)
N15 0.065(4) 0.088(5) 0.045(3) -0.027(4) 0.002(3) 0.023(3)
C16 0.073(5) 0.068(5) 0.067(5) 0.009(4) 0.009(4) 0.009(4)
C17 0.165(13) 0.059(5) 0.048(5) -0.004(6) 0.016(6) 0.007(4)
C18 0.089(9) 0.116(11) 0.158(18) 0.032(9) 0.018(9) 0.041(11)
C19 0.22(2) 0.145(16) 0.165(19) 0.102(16) 0.116(18) 0.086(15)
C20 0.077(7) 0.126(12) 0.051(6) 0.019(8) 0.022(7) 0.020(9)
C21 0.085(8) 0.108(9) 0.079(7) 0.001(6) -0.011(5) -0.029(7)
C22 0.109(8) 0.089(7) 0.055(6) 0.029(6) -0.024(5) -0.039(5)
C23 0.19(2) 0.33(3) 0.086(11) 0.14(2) 0.003(12) 0.036(16)
C24 0.082(6) 0.082(7) 0.063(5) 0.004(5) 0.021(5) -0.017(5)
C25 0.082(8) 0.128(12) 0.044(6) -0.059(8) 0.006(5) 0.023(7)
C26 0.088(8) 0.052(6) 0.28(2) -0.017(5) 0.038(12) -0.018(9)
C27 0.125(10) 0.067(6) 0.126(11) -0.009(6) 0.045(9) -0.050(7)
C28 0.073(6) 0.094(7) 0.061(5) -0.002(5) -0.006(4) 0.011(5)
C29 0.093(7) 0.063(5) 0.112(9) -0.022(5) -0.045(7) 0.030(6)
C30 0.160(13) 0.131(13) 0.066(7) 0.059(11) -0.028(8) 0.000(7)
C31 0.112(11) 0.129(12) 0.161(17) -0.027(10) -0.037(11) 0.076(12)
C251 0.081(4) 0.127(5) 0.044(5) -0.059(5) 0.009(5) 0.025(5)
C201 0.077(5) 0.124(5) 0.046(4) 0.018(5) 0.019(4) 0.022(5)

loop_
_atom_type_symbol
_atom_type_scat_Cromer_Mann_a1
_atom_type_scat_Cromer_Mann_a2
_atom_type_scat_Cromer_Mann_a3
_atom_type_scat_Cromer_Mann_a4
_atom_type_scat_Cromer_Mann_b1
_atom_type_scat_Cromer_Mann_b2
_atom_type_scat_Cromer_Mann_b3
_atom_type_scat_Cromer_Mann_b4
_atom_type_scat_Cromer_Mann_c
_atom_type_scat_dispersion_real
_atom_type_scat_dispersion_imag
_atom_type_scat_source
C 2.3100 1.0200 1.5886 0.8650 20.8439 10.2075 0.5687 51.6512 0.2156 0.0033 0.0016 'International Tables Vol C 4.2.6.8 and 6.1.1.4'
H 0.4930 0.3229 0.1402 0.0408 10.5109 26.1257 3.1424 57.7998 0.0030 0.0000 0.0000 'International Tables Vol C 4.2.6.8 and 6.1.1.4'
N 12.2126 3.1322 2.0125 1.1663 0.0057 9.8933 28.9975 0.5826 -11.5290 0.0061 0.0033 'International Tables Vol C 4.2.6.8 and 6.1.1.4'
O 3.0485 2.2868 1.5463 0.8670 13.2771 5.7011 0.3239 32.9089 0.2508 0.0106 0.0060 'International Tables Vol C 4.2.6.8 and 6.1.1.4'
Sn 19.1889 19.1005 4.4585 2.4663 5.8303 0.5031 26.8909 83.9572 4.7821 -0.6537 1.4246 'International Tables Vol C 4.2.6.8 and 6.1.1.4'
S 6.9053 5.2034 1.4379 1.5863 1.4679 22.2151 0.2536 56.1720 0.8669 0.1246 0.1234 'International Tables Vol C 4.2.6.8 and 6.1.1.4'
Cl 11.4604 7.1964 6.2556 1.6455 0.0104 1.1662 18.5194 47.7784 -9.5574 0.1484 0.1585 'International Tables Vol C 4.2.6.8 and 6.1.1.4'

loop_
_geom_angle_atom_site_label_1
_geom_angle_atom_site_label_2
_geom_angle_atom_site_label_3
_geom_angle_site_symmetry_1
_geom_angle_site_symmetry_3
_geom_angle
_geom_angle_publ_flag
Cl2 Sn1 C3 . . 94.0(2) no
Cl2 Sn1 C4 . . 93.7(2) no
C3 Sn1 C4 . . 117.4(4) no
Cl2 Sn1 C5 . . 90.5(2) no
C3 Sn1 C5 . . 123.8(4) no
C4 Sn1 C5 . . 118.2(4) no
Cl2 Sn1 O6 . . 177.89(12) no
C3 Sn1 O6 . . 88.0(2) no
C4 Sn1 O6 . . 84.6(3) no
C5 Sn1 O6 . . 89.1(3) no
Sn1 C3 H31 . . 109.5 no
Sn1 C3 H32 . . 109.2 no
H31 C3 H32 . . 109.4 no
Sn1 C3 H33 . . 109.6 no
H31 C3 H33 . . 109.6 no
H32 C3 H33 . . 109.5 no
Sn1 C4 H41 . . 110.1 no
Sn1 C4 H42 . . 110.4 no
H41 C4 H42 . . 109.2 no
Sn1 C4 H43 . . 109.4 no
H41 C4 H43 . . 108.4 no
H42 C4 H43 . . 109.4 no
Sn1 C5 H51 . . 109.2 no
Sn1 C5 H52 . . 108.9 no
H51 C5 H52 . . 109.3 no
Sn1 C5 H53 . . 109.7 no
H51 C5 H53 . . 110.2 no
H52 C5 H53 . . 109.4 no
Sn1 O6 S7 . . 134.4(2) no
O6 S7 O8 . . 112.4(3) no
O6 S7 O9 . . 108.5(3) no
O8 S7 O9 . . 110.2(3) no
O6 S7 O10 . . 107.4(2) no
O8 S7 O10 . . 109.3(3) no
O9 S7 O10 . . 108.9(3) no
Sn11 O9 S7 5_554 . 126.7(2) no
S7 O10 Sn11 . . 133.5(3) no
O10 Sn11 O9 . 5_555 176.23(15) no
O10 Sn11 C12 . . 93.2(2) no
O9 Sn11 C12 5_555 . 84.1(2) no
O10 Sn11 C13 . . 89.6(2) no
O9 Sn11 C13 5_555 . 94.0(2) no
C12 Sn11 C13 . . 121.2(4) no
O10 Sn11 C14 . . 85.3(2) no
O9 Sn11 C14 5_555 . 93.6(2) no
C12 Sn11 C14 . . 119.2(4) no
C13 Sn11 C14 . . 119.6(4) no
Sn11 C12 H121 . . 108.5 no
Sn11 C12 H122 . . 109.1 no
H121 C12 H122 . . 110.0 no
Sn11 C12 H123 . . 109.3 no
H121 C12 H123 . . 109.1 no
H122 C12 H123 . . 110.9 no
Sn11 C13 H131 . . 110.7 no
Sn11 C13 H132 . . 110.1 no
H131 C13 H132 . . 108.5 no
Sn11 C13 H133 . . 108.9 no
H131 C13 H133 . . 109.5 no
H132 C13 H133 . . 109.1 no
Sn11 C14 H141 . . 110.8 no
Sn11 C14 H142 . . 108.2 no
H141 C14 H142 . . 110.3 no
Sn11 C14 H143 . . 109.2 no
H141 C14 H143 . . 109.6 no
H142 C14 H143 . . 108.6 no
C16 N15 C20 . . 112.5(8) no
C16 N15 C24 . . 124.8(8) no
C20 N15 C24 . . 108.5(7) no
C16 N15 C28 . . 107.4(6) no
C20 N15 C28 . . 108.3(7) no
C24 N15 C28 . . 92.5(8) no
C16 N15 C201 . . 135.5(12) no
C24 N15 C201 . . 66.0(11) no
C28 N15 C201 . . 115.4(14) no
N15 C16 C17 . . 112.6(8) no
N15 C16 H161 . . 108.1 no
C17 C16 H161 . . 109.2 no
N15 C16 H162 . . 107.9 no
C17 C16 H162 . . 108.9 no
H161 C16 H162 . . 110.1 no
C16 C17 C18 . . 108.2(8) no
C16 C17 H171 . . 110.1 no
C18 C17 H171 . . 110.8 no
C16 C17 H172 . . 109.0 no
C18 C17 H172 . . 108.1 no
H171 C17 H172 . . 110.5 no
C17 C18 C19 . . 109.8(13) no
C17 C18 H181 . . 110.0 no
C19 C18 H181 . . 109.7 no
C17 C18 H182 . . 109.0 no
C19 C18 H182 . . 109.0 no
H181 C18 H182 . . 109.4 no
C18 C19 H191 . . 108.8 no
C18 C19 H192 . . 109.1 no
H191 C19 H192 . . 109.6 no
C18 C19 H193 . . 109.5 no
H191 C19 H193 . . 109.7 no
H192 C19 H193 . . 110.1 no
N15 C20 C21 . . 124.6(8) no
N15 C20 C201 . . 68.5(7) no
C21 C20 C201 . . 68.5(7) no
N15 C20 H201 . . 113.9 no
C21 C20 H201 . . 111.8 no
C201 C20 H201 . . 108.7 no
N15 C20 H202 . . 90.5 no
C21 C20 H202 . . 89.9 no
C201 C20 H202 . . 128.2 no
H201 C20 H202 . . 123.0 no
C20 C21 C22 . . 108.9(8) no
C22 C21 C201 . . 125.2(17) no
C20 C21 H211 . . 109.5 no
C22 C21 H211 . . 116.8 no
C201 C21 H211 . . 117.3 no
C20 C21 H212 . . 105.5 no
C22 C21 H212 . . 111.5 no
C201 C21 H212 . . 120.6 no
H211 C21 H212 . . 9.4 no
C20 C21 H213 . . 100.6 no
C22 C21 H213 . . 113.8 no
C201 C21 H213 . . 117.0 no
H211 C21 H213 . . 12.3 no
H212 C21 H213 . . 4.9 no
C20 C21 H214 . . 105.4 no
C22 C21 H214 . . 116.6 no
C201 C21 H214 . . 116.4 no
H211 C21 H214 . . 4.9 no
H212 C21 H214 . . 5.8 no
H213 C21 H214 . . 7.5 no
C21 C22 C23 . . 101.9(13) no
C21 C22 H221 . . 109.7 no
C23 C22 H221 . . 111.8 no
C21 C22 H222 . . 112.9 no
C23 C22 H222 . . 111.8 no
H221 C22 H222 . . 108.7 no
C22 C23 H231 . . 108.6 no
C22 C23 H232 . . 110.0 no
H231 C23 H232 . . 109.4 no
C22 C23 H233 . . 109.4 no
H231 C23 H233 . . 109.5 no
H232 C23 H233 . . 109.9 no
N15 C24 C25 . . 113.9(8) no
N15 C24 C251 . . 143.6(15) no
C25 C24 C251 . . 55.8(12) no
N15 C24 C201 . . 59.9(6) no
C25 C24 C201 . . 168.3(14) no
C251 C24 C201 . . 135.4(14) no
N15 C24 H241 . . 145.6 no
C25 C24 H241 . . 100.2 no
C251 C24 H241 . . 55.5 no
C201 C24 H241 . . 87.3 no
N15 C24 H242 . . 118.1 no
C25 C24 H242 . . 87.9 no
C251 C24 H242 . . 97.3 no
C201 C24 H242 . . 87.0 no
H241 C24 H242 . . 66.0 no
N15 C24 H243 . . 102.1 no
C25 C24 H243 . . 54.8 no
C251 C24 H243 . . 97.4 no
C201 C24 H243 . . 115.2 no
H241 C24 H243 . . 101.5 no
N15 C24 H244 . . 97.5 no
C25 C24 H244 . . 124.3 no
C251 C24 H244 . . 117.2 no
C201 C24 H244 . . 51.1 no
H241 C24 H244 . . 65.1 no
H242 C24 H243 . . 44.3 no
H242 C24 H244 . . 36.4 no
H243 C24 H244 . . 74.9 no
C24 C25 C26 . . 115.5(8) no
C24 C25 C251 . . 62.1(6) no
C26 C25 C251 . . 62.1(6) no
C24 C25 H251 . . 107.2 no
C26 C25 H251 . . 126.4 no
C251 C25 H251 . . 118.7 no
C24 C25 H252 . . 120.1 no
C26 C25 H252 . . 83.8 no
C251 C25 H252 . . 137.2 no
H251 C25 H252 . . 101.8 no
C24 C25 H243 . . 46.8 no
C26 C25 H243 . . 113.6 no
C251 C25 H243 . . 96.4 no
H251 C25 H243 . . 119.1 no
H252 C25 H243 . . 73.3 no
C25 C26 C27 . . 112.0(9) no
C25 C26 C251 . . 55.8(12) no
C27 C26 C251 . . 148.9(19) no
C25 C26 H261 . . 108.5 no
C27 C26 H261 . . 108.6 no
C251 C26 H261 . . 58.8 no
C25 C26 H262 . . 109.2 no
C27 C26 H262 . . 109.1 no
C251 C26 H262 . . 102.0 no
H261 C26 H262 . . 109.5 no
C25 C26 H263 . . 148.8 no
C27 C26 H263 . . 98.9 no
C251 C26 H263 . . 99.0 no
H261 C26 H263 . . 63.1 no
H262 C26 H263 . . 53.9 no
C25 C26 H264 . . 62.9 no
C27 C26 H264 . . 98.8 no
C251 C26 H264 . . 98.9 no
H261 C26 H264 . . 152.3 no
H262 C26 H264 . . 55.7 no
H263 C26 H264 . . 109.5 no
C26 C27 H271 . . 109.8 no
C26 C27 H272 . . 108.9 no
H271 C27 H272 . . 109.1 no
C26 C27 H273 . . 110.5 no
H271 C27 H273 . . 109.6 no
H272 C27 H273 . . 109.0 no
N15 C28 C29 . . 114.9(8) no
N15 C28 H281 . . 110.3 no
C29 C28 H281 . . 108.8 no
N15 C28 H282 . . 106.8 no
C29 C28 H282 . . 106.2 no
H281 C28 H282 . . 109.6 no
C28 C29 C30 . . 118.1(10) no
C28 C29 H291 . . 106.7 no
C30 C29 H291 . . 105.9 no
C28 C29 H292 . . 108.0 no
C30 C29 H292 . . 107.6 no
H291 C29 H292 . . 110.4 no
C29 C30 C31 . . 116.5(11) no
C29 C30 H301 . . 107.9 no
C31 C30 H301 . . 106.2 no
C29 C30 H302 . . 107.7 no
C31 C30 H302 . . 108.6 no
H301 C30 H302 . . 110.0 no
C30 C31 H311 . . 109.4 no
C30 C31 H312 . . 109.5 no
H311 C31 H312 . . 109.8 no
C30 C31 H313 . . 109.3 no
H311 C31 H313 . . 109.2 no
H312 C31 H313 . . 109.6 no
C24 C251 C26 . . 115.5(8) no
C24 C251 C25 . . 62.1(6) no
C26 C251 C25 . . 62.1(6) no
C24 C251 H2511 . . 120.8 no
C26 C251 H2511 . . 121.7 no
C25 C251 H2511 . . 138.1 no
C24 C251 H2512 . . 102.6 no
C26 C251 H2512 . . 101.9 no
C25 C251 H2512 . . 142.1 no
H2511 C251 H2512 . . 79.8 no
C24 C251 H241 . . 48.0 no
C26 C251 H241 . . 116.6 no
C25 C251 H241 . . 99.4 no
H2511 C251 H241 . . 111.3 no
H2512 C251 H241 . . 54.8 no
C24 C251 H261 . . 154.5 no
C26 C251 H261 . . 39.0 no
C25 C251 H261 . . 96.6 no
H2511 C251 H261 . . 84.2 no
H2512 C251 H261 . . 85.8 no
H241 C251 H261 . . 131.5 no
C24 C201 C21 . . 154(3) no
C24 C201 N15 . . 54.1(6) no
C21 C201 N15 . . 124.7(8) no
C24 C201 C20 . . 122.0(7) no
C21 C201 C20 . . 68.5(7) no
N15 C201 C20 . . 68.5(7) no
C24 C201 H2011 . . 95.2 no
C21 C201 H2011 . . 63.6 no
N15 C201 H2011 . . 125.8 no
C20 C201 H2011 . . 127.6 no
C24 C201 H2012 . . 91.4 no
C21 C201 H2012 . . 103.5 no
N15 C201 H2012 . . 128.0 no
C20 C201 H2012 . . 120.6 no
H2011 C201 H2012 . . 90.7 no
C24 C201 H244 . . 46.1 no
C21 C201 H244 . . 111.1 no
N15 C201 H244 . . 88.8 no
C20 C201 H244 . . 147.6 no
H2011 C201 H244 . . 49.1 no
H2012 C201 H244 . . 91.4 no
C24 H241 C251 . . 76.5 no
C24 H242 H244 . . 86.7 no
C24 H243 C25 . . 78.4 no
H242 H244 C24 . . 56.9 no
H242 H244 C201 . . 138.4 no
C24 H244 C201 . . 82.8 no
C26 H261 C251 . . 82.2 no

loop_
_geom_bond_atom_site_label_1
_geom_bond_atom_site_label_2
_geom_bond_site_symmetry_2
_geom_bond_distance
_geom_bond_publ_flag
Sn1 C3 . 2.112(7) yes
Sn1 C4 . 2.124(7) yes
Sn1 C5 . 2.117(7) yes
Sn1 Cl2 . 2.5561(18) yes
Sn1 O6 . 2.345(4) yes
Sn11 C12 . 2.090(7) yes
Sn11 C13 . 2.108(6) yes
Sn11 C14 . 2.088(7) yes
Sn11 O9 5_555 2.269(5) yes
Sn11 O10 . 2.286(5) yes
C3 H31 . 0.949 no
C3 H32 . 0.960 no
C3 H33 . 0.969 no
C4 H41 . 0.955 no
C4 H42 . 0.966 no
C4 H43 . 0.960 no
C5 H51 . 0.955 no
C5 H52 . 0.956 no
C5 H53 . 0.951 no
O6 S7 . 1.460(5) no
S7 O8 . 1.451(5) no
S7 O9 . 1.485(4) no
S7 O10 . 1.487(4) no
C12 H121 . 0.957 no
C12 H122 . 0.961 no
C12 H123 . 0.964 no
C13 H131 . 0.967 no
C13 H132 . 0.955 no
C13 H133 . 0.955 no
C14 H141 . 0.953 no
C14 H142 . 0.954 no
C14 H143 . 0.957 no
N15 C16 . 1.469(8) no
N15 C20 . 1.4958(10) no
N15 C24 . 1.399(11) no
N15 C28 . 1.539(8) no
N15 C201 . 1.4949(10) no
C16 C17 . 1.478(8) no
C16 H161 . 0.982 no
C16 H162 . 0.979 no
C17 C18 . 1.506(9) no
C17 H171 . 0.965 no
C17 H172 . 0.959 no
C18 C19 . 1.477(9) no
C18 H181 . 0.965 no
C18 H182 . 0.971 no
C19 H191 . 0.960 no
C19 H192 . 0.959 no
C19 H193 . 0.959 no
C20 C21 . 1.4948(10) no
C20 C201 . 1.10(3) no
C20 H201 . 0.952 no
C20 H202 . 0.956 no
C21 C22 . 1.4946(10) no
C21 C201 . 1.4949(10) no
C21 H211 . 0.963 no
C21 H212 . 0.963 no
C21 H213 . 0.961 no
C21 H214 . 0.960 no
C22 C23 . 1.4951(10) no
C22 H221 . 0.967 no
C22 H222 . 0.969 no
C23 H231 . 0.960 no
C23 H232 . 0.958 no
C23 H233 . 0.962 no
C24 C25 . 1.4949(10) no
C24 C251 . 1.4950(10) no
C24 C201 . 1.58(2) no
C24 H241 . 1.143 no
C24 H242 . 0.962 no
C24 H243 . 1.113 no
C24 H244 . 1.147 no
C25 C26 . 1.4953(10) no
C25 C251 . 1.40(3) no
C25 H251 . 0.954 no
C25 H252 . 0.956 no
C25 H243 . 1.247 no
C26 C27 . 1.479(15) no
C26 C251 . 1.4949(10) no
C26 H261 . 0.950 no
C26 H262 . 0.950 no
C26 H263 . 0.950 no
C26 H264 . 0.950 no
C27 H271 . 0.962 no
C27 H272 . 0.958 no
C27 H273 . 0.960 no
C28 C29 . 1.466(9) no
C28 H281 . 0.968 no
C28 H282 . 0.976 no
C29 C30 . 1.475(8) no
C29 H291 . 0.974 no
C29 H292 . 0.974 no
C30 C31 . 1.467(9) no
C30 H301 . 0.970 no
C30 H302 . 0.975 no
C31 H311 . 0.958 no
C31 H312 . 0.962 no
C31 H313 . 0.960 no
C251 H2511 . 0.961 no
C251 H2512 . 0.959 no
C251 H241 . 1.267 no
C251 H261 . 1.291 no
C201 H2011 . 0.960 no
C201 H2012 . 0.960 no
C201 H244 . 1.238 no
H242 H244 . 0.681 no

loop_
_geom_hbond_atom_site_label_D
_geom_hbond_atom_site_label_H
_geom_hbond_atom_site_label_A
_geom_hbond_site_symmetry_A
_geom_hbond_distance_DH
_geom_hbond_distance_HA
_geom_hbond_distance_DA
_geom_hbond_angle_DHA
_geom_hbond_publ_flag
C16 H161 O8 2_554 0.982 2.500 3.386(18) 150.0(2) yes
C12 H123 O6 . 0.964 2.455 3.311(18) 147.86(19) no
C28 H281 O8 2_554 0.968 2.426 3.195(18) 136.1(3) yes
C25 H251 O8 2_554 0.954 2.482 3.434(18) 175.4(3) yes
